data_7043492
loop_
_publ_author_name
'Barroso, Sonia'
'Coelho, Ana M.'
'Ad\~ao, Pedro'
'Calhorda, Maria Jose'
'Martins, Ana M.'

_publ_section_title
;
 Radical reactions of diamine bis(phenolate) vanadium(III) complexes.
 Solid state binding of O2 to form a vanadium(V) peroxo complex
;
_journal_name_full 'Dalton Trans.'
_journal_paper_doi 10.1039/C7DT01699A
_journal_year 2017
_chemical_absolute_configuration syn
_chemical_formula_moiety 'C37 H58 Cl N2 O3 V'
_chemical_formula_sum 'C37 H58 Cl N2 O3 V'
_chemical_formula_weight 665.24
_space_group_crystal_system orthorhombic
_space_group_IT_number 19
_space_group_name_Hall 'P 2ac 2ab'
_space_group_name_H-M_alt 'P 21 21 21'
_symmetry_space_group_name_Hall 'P 2ac 2ab'
_symmetry_space_group_name_H-M 'P 21 21 21'
_atom_sites_solution_hydrogens geom
_audit_creation_method SHELXL-2016/6
_audit_update_record
;
2017-06-28 deposited with the CCDC.
2017-06-30 downloaded from the CCDC.
;
_cell_angle_alpha 90
_cell_angle_beta 90
_cell_angle_gamma 90
_cell_formula_units_Z 4
_cell_length_a 9.997(2)
_cell_length_b 12.560(3)
_cell_length_c 28.755(6)
_cell_measurement_reflns_used 1373
_cell_measurement_temperature 150(2)
_cell_measurement_theta_max 18.75
_cell_measurement_theta_min 2.60
_cell_volume 3610.5(14)
_computing_cell_refinement 'Bruker SAINT'
_computing_data_collection 'Bruker APEX2'
_computing_data_reduction 'Bruker SAINT'
_computing_molecular_graphics 'Ortep3 for Windows v2.0 (L.J. Farrugia, J. Appl. Cryst. (1997) 30, 565)'
_computing_publication_material 'enCIFer v1.6'
_computing_structure_refinement 'SHELXL-2016/6 (Sheldrick, 2016)'
_computing_structure_solution 'Sir2004 (M.C. Burla et al, 2005)'
_diffrn_ambient_temperature 150(2)
_diffrn_measured_fraction_theta_full 0.996
_diffrn_measured_fraction_theta_max 0.996
_diffrn_measurement_device_type 'CCD area detector'
_diffrn_measurement_method 'phi and omega scans'
_diffrn_radiation_probe x-ray
_diffrn_radiation_type MoK\a
_diffrn_radiation_wavelength 0.71073
_diffrn_reflns_av_R_equivalents 0.1644
_diffrn_reflns_av_unetI/netI 0.1487
_diffrn_reflns_Laue_measured_fraction_full 0.996
_diffrn_reflns_Laue_measured_fraction_max 0.996
_diffrn_reflns_limit_h_max 9
_diffrn_reflns_limit_h_min -11
_diffrn_reflns_limit_k_max 14
_diffrn_reflns_limit_k_min -13
_diffrn_reflns_limit_l_max 34
_diffrn_reflns_limit_l_min -33
_diffrn_reflns_number 39525
_diffrn_reflns_point_group_measured_fraction_full 0.996
_diffrn_reflns_point_group_measured_fraction_max 0.996
_diffrn_reflns_theta_full 25.048
_diffrn_reflns_theta_max 25.048
_diffrn_reflns_theta_min 2.153
_diffrn_source 'fine-focus sealed tube'
_exptl_absorpt_coefficient_mu 0.385
_exptl_absorpt_correction_T_max 0.9848
_exptl_absorpt_correction_T_min 0.9698
_exptl_absorpt_correction_type multi-scan
_exptl_absorpt_process_details 'SADABS,  G. M. Sheldrick, 1996'
_exptl_crystal_colour blue
_exptl_crystal_density_diffrn 1.224
_exptl_crystal_description plate
_exptl_crystal_F_000 1432
_exptl_crystal_recrystallization_method pentane
_exptl_crystal_size_max 0.080
_exptl_crystal_size_mid 0.080
_exptl_crystal_size_min 0.040
_refine_diff_density_max 0.371
_refine_diff_density_min -0.371
_refine_diff_density_rms 0.073
_refine_ls_abs_structure_details
;
 Flack x determined using 1270 quotients [(I+)-(I-)]/[(I+)+(I-)]
 (Parsons, Flack and Wagner, Acta Cryst. B69 (2013) 249-259).
;
_refine_ls_abs_structure_Flack -0.02(3)
_refine_ls_extinction_method none
_refine_ls_goodness_of_fit_ref 0.934
_refine_ls_hydrogen_treatment constr
_refine_ls_matrix_type full
_refine_ls_number_parameters 397
_refine_ls_number_reflns 6353
_refine_ls_number_restraints 0
_refine_ls_restrained_S_all 0.934
_refine_ls_R_factor_all 0.1292
_refine_ls_R_factor_gt 0.0546
_refine_ls_shift/su_max 0.001
_refine_ls_shift/su_mean 0.000
_refine_ls_structure_factor_coef Fsqd
_refine_ls_weighting_details 'w=1/[\s^2^(Fo^2^)+(0.0340P)^2^] where P=(Fo^2^+2Fc^2^)/3'
_refine_ls_weighting_scheme calc
_refine_ls_wR_factor_gt 0.0848
_refine_ls_wR_factor_ref 0.0978
_reflns_Friedel_coverage 0.770
_reflns_Friedel_fraction_full 0.996
_reflns_Friedel_fraction_max 0.996
_reflns_number_gt 3895
_reflns_number_total 6353
_reflns_threshold_expression 'I > 2\s(I)'
_cod_data_source_file c7dt01699a2.cif
_cod_data_source_block 6
_cod_original_cell_volume 3610.5(13)
_cod_database_code 7043492
_shelx_shelxl_version_number 2016/6
_shelx_space_group_comment
;
The symmetry employed for this shelxl refinement is uniquely defined
by the following loop, which should always be used as a source of
symmetry information in preference to the above space-group names.
They are only intended as comments.
;
_shelx_estimated_absorpt_t_min 0.970
_shelx_estimated_absorpt_t_max 0.985

loop_
_space_group_symop_operation_xyz
'x, y, z'
'-x+1/2, -y, z+1/2'
'x+1/2, -y+1/2, -z'
'-x, y+1/2, -z+1/2'

loop_
_atom_site_label
_atom_site_type_symbol
_atom_site_fract_x
_atom_site_fract_y
_atom_site_fract_z
_atom_site_U_iso_or_equiv
_atom_site_adp_type
_atom_site_occupancy
_atom_site_site_symmetry_order
_atom_site_calc_flag
_atom_site_refinement_flags_posn
_atom_site_refinement_flags_adp
V1 V 0.67632(9) 0.97090(7) 0.49369(3) 0.0129(2) Uani 1 1 d . .
Cl1 Cl 0.89177(13) 1.04385(12) 0.49158(5) 0.0221(4) Uani 1 1 d . .
O1 O 0.6828(4) 0.9926(3) 0.55705(11) 0.0136(10) Uani 1 1 d . .
O2 O 0.6685(4) 0.9927(3) 0.43055(11) 0.0133(10) Uani 1 1 d . .
O3 O 0.7012(3) 0.8453(3) 0.49240(13) 0.0179(9) Uani 1 1 d . .
C24 C 0.7569(6) 1.2530(5) 0.34729(19) 0.0127(16) Uani 1 1 d . .
N2 N 0.4541(4) 0.9328(3) 0.49458(16) 0.0136(11) Uani 1 1 d . .
N1 N 0.5730(4) 1.1359(3) 0.49808(15) 0.0098(10) Uani 1 1 d . .
C61 C 0.7920(6) 1.3478(5) 0.31626(19) 0.0155(16) Uani 1 1 d . .
C11 C 0.7177(6) 1.0735(5) 0.58589(18) 0.0118(16) Uani 1 1 d . .
C21 C 0.6990(6) 1.0756(5) 0.40304(19) 0.0125(15) Uani 1 1 d . .
C12 C 0.7690(6) 1.0482(5) 0.63076(18) 0.0136(16) Uani 1 1 d . .
C41 C 0.8001(6) 1.3283(5) 0.68433(19) 0.0172(16) Uani 1 1 d . .
C23 C 0.8060(7) 1.1514(5) 0.33705(19) 0.0199(17) Uani 1 1 d . .
H23 H 0.861504 1.144166 0.311291 0.024 Uiso 1 1 calc R U
C31 C 0.7965(6) 0.9330(5) 0.64511(19) 0.0159(16) Uani 1 1 d . .
C51 C 0.8233(7) 0.9489(5) 0.34775(19) 0.0183(15) Uani 1 1 d . .
C16 C 0.6988(6) 1.1789(5) 0.57232(18) 0.0134(15) Uani 1 1 d . .
C17 C 0.6588(6) 1.2129(4) 0.52362(17) 0.0146(14) Uani 1 1 d . .
H17A H 0.611742 1.280274 0.525678 0.018 Uiso 1 1 calc R U
H17B H 0.739510 1.224888 0.505624 0.018 Uiso 1 1 calc R U
C2 C 0.3655(4) 1.0277(4) 0.5049(2) 0.0144(12) Uani 1 1 d . .
H2 H 0.320967 1.051224 0.476331 0.017 Uiso 1 1 calc R U
C26 C 0.6468(6) 1.1761(5) 0.41439(18) 0.0149(15) Uani 1 1 d . .
C13 C 0.7969(6) 1.1329(5) 0.66014(19) 0.0148(16) Uani 1 1 d . .
H13 H 0.831346 1.117823 0.689446 0.018 Uiso 1 1 calc R U
C14 C 0.7762(6) 1.2396(5) 0.64834(19) 0.0131(15) Uani 1 1 d . .
C15 C 0.7262(6) 1.2605(5) 0.6041(2) 0.0152(16) Uani 1 1 d . .
H15 H 0.710509 1.330738 0.595378 0.018 Uiso 1 1 calc R U
C7 C 0.2708(6) 0.8627(5) 0.4388(2) 0.0247(18) Uani 1 1 d . .
H7A H 0.260384 0.834546 0.407950 0.037 Uiso 1 1 calc R U
H7B H 0.240247 0.811247 0.461051 0.037 Uiso 1 1 calc R U
H7C H 0.219097 0.926771 0.441765 0.037 Uiso 1 1 calc R U
C1 C 0.4481(6) 1.1177(4) 0.52483(19) 0.0154(14) Uani 1 1 d . .
H1A H 0.395221 1.182492 0.524740 0.018 Uiso 1 1 calc R U
H1B H 0.470723 1.101393 0.556848 0.018 Uiso 1 1 calc R U
C32 C 0.6685(6) 0.8646(5) 0.64422(19) 0.0202(15) Uani 1 1 d . .
H32A H 0.689679 0.793111 0.653394 0.030 Uiso 1 1 calc R U
H32B H 0.603954 0.893963 0.665371 0.030 Uiso 1 1 calc R U
H32C H 0.632019 0.864236 0.613328 0.030 Uiso 1 1 calc R U
C250 C 0.6758(6) 1.2618(5) 0.38628(18) 0.0150(14) Uani 1 1 d . .
H250 H 0.639707 1.327964 0.393674 0.018 Uiso 1 1 calc R U
C22 C 0.7772(6) 1.0601(5) 0.36293(19) 0.0139(16) Uani 1 1 d . .
C34 C 0.8553(6) 0.9242(5) 0.69434(18) 0.0221(17) Uani 1 1 d . .
H34A H 0.870719 0.850647 0.701684 0.033 Uiso 1 1 calc R U
H34B H 0.938335 0.962439 0.695745 0.033 Uiso 1 1 calc R U
H34C H 0.793550 0.953978 0.716358 0.033 Uiso 1 1 calc R U
C6 C 0.4177(6) 0.8875(5) 0.44758(19) 0.0180(16) Uani 1 1 d . .
H6A H 0.468216 0.822308 0.443189 0.022 Uiso 1 1 calc R U
H6B H 0.447144 0.937404 0.423975 0.022 Uiso 1 1 calc R U
C33 C 0.9014(6) 0.8859(5) 0.6120(2) 0.0232(17) Uani 1 1 d . .
H33A H 0.919572 0.813533 0.620678 0.035 Uiso 1 1 calc R U
H33B H 0.868020 0.887893 0.580727 0.035 Uiso 1 1 calc R U
H33C H 0.982307 0.926881 0.613947 0.035 Uiso 1 1 calc R U
C52 C 0.9026(6) 0.9522(5) 0.30216(19) 0.0302(18) Uani 1 1 d . .
H52A H 0.929546 0.881387 0.293852 0.045 Uiso 1 1 calc R U
H52B H 0.847449 0.981311 0.277959 0.045 Uiso 1 1 calc R U
H52C H 0.980422 0.996056 0.306129 0.045 Uiso 1 1 calc R U
C5 C 0.4269(6) 0.8514(5) 0.53221(19) 0.0199(16) Uani 1 1 d . .
H5A H 0.385514 0.788444 0.518970 0.024 Uiso 1 1 calc R U
H5B H 0.509722 0.830521 0.547210 0.024 Uiso 1 1 calc R U
C64 C 0.6934(7) 1.4390(5) 0.3230(2) 0.0327(18) Uani 1 1 d . .
H64A H 0.604657 1.414990 0.315690 0.049 Uiso 1 1 calc R U
H64B H 0.696342 1.462706 0.354700 0.049 Uiso 1 1 calc R U
H64C H 0.717006 1.496879 0.302759 0.049 Uiso 1 1 calc R U
C27 C 0.5399(6) 1.1836(5) 0.45164(18) 0.0167(15) Uani 1 1 d . .
H27A H 0.518826 1.258227 0.456296 0.020 Uiso 1 1 calc R U
H27B H 0.459739 1.149252 0.440004 0.020 Uiso 1 1 calc R U
C54 C 0.6981(7) 0.8790(6) 0.3392(2) 0.037(2) Uani 1 1 d . .
H54A H 0.645994 0.875235 0.367212 0.055 Uiso 1 1 calc R U
H54B H 0.645154 0.909676 0.314811 0.055 Uiso 1 1 calc R U
H54C H 0.725603 0.808611 0.330342 0.055 Uiso 1 1 calc R U
C4 C 0.3352(8) 0.9022(5) 0.5665(2) 0.045(2) Uani 1 1 d . .
H4A H 0.385677 0.932599 0.592047 0.055 Uiso 1 1 calc R U
H4B H 0.272763 0.850389 0.578827 0.055 Uiso 1 1 calc R U
C62 C 0.9325(6) 1.3869(5) 0.3279(2) 0.0256(17) Uani 1 1 d . .
H62A H 0.995214 1.329867 0.323785 0.038 Uiso 1 1 calc R U
H62B H 0.955627 1.444895 0.307708 0.038 Uiso 1 1 calc R U
H62C H 0.934964 1.410721 0.359649 0.038 Uiso 1 1 calc R U
C53 C 0.9125(7) 0.8951(6) 0.3843(2) 0.033(2) Uani 1 1 d . .
H53A H 0.865657 0.891749 0.413451 0.049 Uiso 1 1 calc R U
H53B H 0.934401 0.824364 0.374275 0.049 Uiso 1 1 calc R U
H53C H 0.993190 0.935619 0.388169 0.049 Uiso 1 1 calc R U
C3 C 0.2612(6) 0.9889(5) 0.5401(2) 0.0252(17) Uani 1 1 d . .
H3A H 0.233910 1.045971 0.560699 0.030 Uiso 1 1 calc R U
H3B H 0.182938 0.960519 0.524462 0.030 Uiso 1 1 calc R U
C63 C 0.7886(7) 1.3161(5) 0.26427(19) 0.0333(19) Uani 1 1 d . .
H63A H 0.849917 1.258601 0.258944 0.050 Uiso 1 1 calc R U
H63B H 0.699778 1.294004 0.256023 0.050 Uiso 1 1 calc R U
H63C H 0.813936 1.376171 0.245582 0.050 Uiso 1 1 calc R U
C43 C 0.8011(8) 1.4383(5) 0.6620(2) 0.047(2) Uani 1 1 d . .
H43A H 0.717938 1.449998 0.646150 0.071 Uiso 1 1 calc R U
H43B H 0.812454 1.491474 0.685701 0.071 Uiso 1 1 calc R U
H43C H 0.873559 1.442820 0.640211 0.071 Uiso 1 1 calc R U
C42 C 0.6872(7) 1.3244(5) 0.7203(2) 0.0375(18) Uani 1 1 d . .
H42A H 0.685400 1.255362 0.734616 0.056 Uiso 1 1 calc R U
H42B H 0.702228 1.377752 0.743569 0.056 Uiso 1 1 calc R U
H42C H 0.603235 1.337473 0.705121 0.056 Uiso 1 1 calc R U
C44 C 0.9332(6) 1.3121(6) 0.7092(2) 0.045(2) Uani 1 1 d . .
H44A H 0.934435 1.243041 0.723532 0.068 Uiso 1 1 calc R U
H44B H 1.004980 1.317206 0.687182 0.068 Uiso 1 1 calc R U
H44C H 0.943876 1.365860 0.732671 0.068 Uiso 1 1 calc R U

loop_
_atom_site_aniso_label
_atom_site_aniso_U_11
_atom_site_aniso_U_22
_atom_site_aniso_U_33
_atom_site_aniso_U_23
_atom_site_aniso_U_13
_atom_site_aniso_U_12
V1 0.0141(5) 0.0112(5) 0.0134(5) 0.0000(5) -0.0010(5) 0.0015(5)
Cl1 0.0155(8) 0.0280(9) 0.0229(9) -0.0016(8) -0.0005(7) -0.0029(7)
O1 0.015(2) 0.013(3) 0.013(2) -0.0018(17) -0.0033(18) 0.000(2)
O2 0.014(2) 0.015(3) 0.010(2) -0.0012(17) 0.0018(18) 0.000(2)
O3 0.024(2) 0.012(2) 0.018(2) -0.0014(19) -0.004(2) 0.0027(17)
C24 0.012(4) 0.010(4) 0.016(3) 0.002(3) -0.001(3) 0.001(3)
N2 0.020(3) 0.010(3) 0.011(3) -0.003(2) -0.003(2) -0.0003(19)
N1 0.011(2) 0.010(2) 0.008(3) 0.002(2) -0.001(2) -0.0009(18)
C61 0.013(4) 0.020(4) 0.013(3) 0.002(3) 0.003(3) -0.005(3)
C11 0.013(4) 0.012(4) 0.011(3) -0.002(3) -0.001(3) 0.000(3)
C21 0.008(4) 0.016(4) 0.014(3) 0.003(3) -0.005(3) -0.004(3)
C12 0.010(4) 0.020(4) 0.010(3) -0.002(3) 0.001(2) -0.002(3)
C41 0.020(4) 0.015(4) 0.017(3) -0.003(3) -0.001(3) 0.002(3)
C23 0.017(4) 0.032(5) 0.011(3) -0.002(3) 0.005(3) -0.001(4)
C31 0.021(4) 0.013(4) 0.014(3) 0.002(3) -0.002(3) -0.003(3)
C51 0.020(4) 0.018(4) 0.017(3) -0.002(3) 0.007(3) 0.002(4)
C16 0.016(4) 0.012(4) 0.012(3) -0.001(3) 0.000(3) -0.003(3)
C17 0.017(3) 0.012(3) 0.015(3) 0.000(3) -0.004(3) -0.004(3)
C2 0.011(3) 0.015(3) 0.017(3) 0.005(3) -0.003(3) 0.001(3)
C26 0.018(4) 0.021(4) 0.006(3) -0.002(3) -0.006(3) 0.001(3)
C13 0.015(4) 0.019(4) 0.010(3) 0.003(3) -0.004(3) 0.001(3)
C14 0.008(4) 0.018(4) 0.014(3) -0.006(3) 0.001(3) -0.002(3)
C15 0.015(4) 0.011(4) 0.020(4) -0.001(3) 0.003(3) -0.004(3)
C7 0.028(4) 0.022(4) 0.024(4) 0.003(3) -0.012(3) -0.006(3)
C1 0.014(3) 0.015(4) 0.017(3) 0.002(3) -0.001(3) 0.005(3)
C32 0.023(4) 0.016(4) 0.023(4) 0.007(3) 0.000(3) 0.000(3)
C250 0.022(4) 0.011(4) 0.012(3) -0.002(3) -0.008(3) -0.001(3)
C22 0.013(4) 0.014(4) 0.015(3) -0.001(3) 0.000(3) -0.001(3)
C34 0.025(4) 0.021(4) 0.021(4) 0.008(3) -0.004(3) -0.001(3)
C6 0.027(4) 0.008(4) 0.020(4) -0.004(3) -0.005(3) 0.001(3)
C33 0.024(4) 0.024(4) 0.021(4) 0.002(3) -0.006(3) 0.008(4)
C52 0.043(5) 0.027(4) 0.020(4) 0.000(3) 0.003(3) 0.005(4)
C5 0.024(4) 0.018(4) 0.018(4) 0.010(3) -0.004(3) -0.004(3)
C64 0.027(4) 0.032(5) 0.039(4) 0.024(3) 0.008(3) 0.004(4)
C27 0.018(4) 0.015(4) 0.017(4) -0.001(3) 0.001(3) 0.005(3)
C54 0.037(5) 0.037(5) 0.037(4) -0.018(4) 0.010(4) -0.006(4)
C4 0.065(6) 0.026(5) 0.044(5) 0.012(4) 0.031(5) 0.010(5)
C62 0.027(4) 0.021(4) 0.029(4) 0.004(3) 0.001(3) -0.008(3)
C53 0.045(5) 0.029(5) 0.024(4) 0.003(3) 0.004(4) 0.016(4)
C3 0.018(4) 0.032(5) 0.026(4) 0.003(3) 0.001(3) -0.006(3)
C63 0.047(5) 0.028(4) 0.025(4) 0.007(3) -0.002(3) -0.015(4)
C43 0.091(7) 0.026(5) 0.025(4) -0.007(3) 0.001(4) -0.008(5)
C42 0.045(5) 0.034(5) 0.033(4) -0.020(3) 0.006(4) -0.008(4)
C44 0.025(4) 0.051(6) 0.059(5) -0.038(4) -0.012(4) 0.005(4)

loop_
_atom_type_symbol
_atom_type_description
_atom_type_scat_dispersion_real
_atom_type_scat_dispersion_imag
_atom_type_scat_source
C C 0.0033 0.0016 'International Tables Vol C Tables 4.2.6.8 and 6.1.1.4'
H H 0.0000 0.0000 'International Tables Vol C Tables 4.2.6.8 and 6.1.1.4'
N N 0.0061 0.0033 'International Tables Vol C Tables 4.2.6.8 and 6.1.1.4'
O O 0.0106 0.0060 'International Tables Vol C Tables 4.2.6.8 and 6.1.1.4'
Cl Cl 0.1484 0.1585 'International Tables Vol C Tables 4.2.6.8 and 6.1.1.4'
V V 0.3005 0.5294 'International Tables Vol C Tables 4.2.6.8 and 6.1.1.4'

loop_
_geom_angle_atom_site_label_1
_geom_angle_atom_site_label_2
_geom_angle_atom_site_label_3
_geom_angle
O3 V1 O2 97.50(18)
O3 V1 O1 99.40(18)
O2 V1 O1 162.96(14)
O3 V1 N2 86.83(16)
O2 V1 N2 90.04(17)
O1 V1 N2 93.13(17)
O3 V1 N1 162.39(16)
O2 V1 N1 84.37(16)
O1 V1 N1 80.21(16)
N2 V1 N1 75.63(14)
O3 V1 Cl1 104.03(13)
O2 V1 Cl1 87.45(14)
O1 V1 Cl1 86.29(13)
N2 V1 Cl1 169.08(11)
N1 V1 Cl1 93.54(11)
C11 O1 V1 136.4(3)
C21 O2 V1 133.4(3)
C250 C24 C23 116.6(6)
C250 C24 C61 122.9(6)
C23 C24 C61 120.5(5)
C6 N2 C2 109.3(4)
C6 N2 C5 110.0(4)
C2 N2 C5 106.6(4)
C6 N2 V1 107.8(3)
C2 N2 V1 114.1(3)
C5 N2 V1 109.0(3)
C1 N1 C17 109.2(4)
C1 N1 C27 109.7(4)
C17 N1 C27 107.8(4)
C1 N1 V1 105.4(3)
C17 N1 V1 110.5(3)
C27 N1 V1 114.0(3)
C64 C61 C62 109.0(5)
C64 C61 C24 111.3(5)
C62 C61 C24 109.5(5)
C64 C61 C63 107.5(5)
C62 C61 C63 108.4(5)
C24 C61 C63 111.0(5)
O1 C11 C16 120.4(5)
O1 C11 C12 118.6(5)
C16 C11 C12 120.9(5)
O2 C21 C26 118.4(5)
O2 C21 C22 120.1(5)
C26 C21 C22 121.4(5)
C13 C12 C11 117.0(6)
C13 C12 C31 121.7(5)
C11 C12 C31 121.3(5)
C43 C41 C44 108.3(6)
C43 C41 C42 108.5(6)
C44 C41 C42 108.8(5)
C43 C41 C14 112.0(5)
C44 C41 C14 110.8(5)
C42 C41 C14 108.4(5)
C22 C23 C24 124.4(6)
C22 C23 H23 117.8
C24 C23 H23 117.8
C12 C31 C33 108.7(5)
C12 C31 C34 112.7(5)
C33 C31 C34 106.4(5)
C12 C31 C32 111.9(5)
C33 C31 C32 110.0(5)
C34 C31 C32 107.0(5)
C52 C51 C22 112.0(5)
C52 C51 C53 107.3(5)
C22 C51 C53 112.3(5)
C52 C51 C54 107.3(5)
C22 C51 C54 108.6(5)
C53 C51 C54 109.1(5)
C11 C16 C15 119.1(5)
C11 C16 C17 124.2(5)
C15 C16 C17 116.6(5)
N1 C17 C16 115.1(4)
N1 C17 H17A 108.5
C16 C17 H17A 108.5
N1 C17 H17B 108.5
C16 C17 H17B 108.5
H17A C17 H17B 107.5
N2 C2 C1 110.1(4)
N2 C2 C3 106.1(4)
C1 C2 C3 111.0(5)
N2 C2 H2 109.9
C1 C2 H2 109.9
C3 C2 H2 109.9
C250 C26 C21 119.2(5)
C250 C26 C27 120.9(5)
C21 C26 C27 118.8(5)
C12 C13 C14 123.9(6)
C12 C13 H13 118.0
C14 C13 H13 118.0
C15 C14 C13 117.1(5)
C15 C14 C41 122.3(6)
C13 C14 C41 120.5(5)
C14 C15 C16 121.9(6)
C14 C15 H15 119.1
C16 C15 H15 119.1
C6 C7 H7A 109.5
C6 C7 H7B 109.5
H7A C7 H7B 109.5
C6 C7 H7C 109.5
H7A C7 H7C 109.5
H7B C7 H7C 109.5
N1 C1 C2 112.2(4)
N1 C1 H1A 109.2
C2 C1 H1A 109.2
N1 C1 H1B 109.2
C2 C1 H1B 109.2
H1A C1 H1B 107.9
C31 C32 H32A 109.5
C31 C32 H32B 109.5
H32A C32 H32B 109.5
C31 C32 H32C 109.5
H32A C32 H32C 109.5
H32B C32 H32C 109.5
C26 C250 C24 122.3(6)
C26 C250 H250 118.9
C24 C250 H250 118.9
C23 C22 C21 116.0(6)
C23 C22 C51 122.3(5)
C21 C22 C51 121.7(5)
C31 C34 H34A 109.5
C31 C34 H34B 109.5
H34A C34 H34B 109.5
C31 C34 H34C 109.5
H34A C34 H34C 109.5
H34B C34 H34C 109.5
N2 C6 C7 117.3(5)
N2 C6 H6A 108.0
C7 C6 H6A 108.0
N2 C6 H6B 108.0
C7 C6 H6B 108.0
H6A C6 H6B 107.2
C31 C33 H33A 109.5
C31 C33 H33B 109.5
H33A C33 H33B 109.5
C31 C33 H33C 109.5
H33A C33 H33C 109.5
H33B C33 H33C 109.5
C51 C52 H52A 109.5
C51 C52 H52B 109.5
H52A C52 H52B 109.5
C51 C52 H52C 109.5
H52A C52 H52C 109.5
H52B C52 H52C 109.5
C4 C5 N2 107.1(5)
C4 C5 H5A 110.3
N2 C5 H5A 110.3
C4 C5 H5B 110.3
N2 C5 H5B 110.3
H5A C5 H5B 108.6
C61 C64 H64A 109.5
C61 C64 H64B 109.5
H64A C64 H64B 109.5
C61 C64 H64C 109.5
H64A C64 H64C 109.5
H64B C64 H64C 109.5
N1 C27 C26 116.7(5)
N1 C27 H27A 108.1
C26 C27 H27A 108.1
N1 C27 H27B 108.1
C26 C27 H27B 108.1
H27A C27 H27B 107.3
C51 C54 H54A 109.5
C51 C54 H54B 109.5
H54A C54 H54B 109.5
C51 C54 H54C 109.5
H54A C54 H54C 109.5
H54B C54 H54C 109.5
C5 C4 C3 106.0(5)
C5 C4 H4A 110.5
C3 C4 H4A 110.5
C5 C4 H4B 110.5
C3 C4 H4B 110.5
H4A C4 H4B 108.7
C61 C62 H62A 109.5
C61 C62 H62B 109.5
H62A C62 H62B 109.5
C61 C62 H62C 109.5
H62A C62 H62C 109.5
H62B C62 H62C 109.5
C51 C53 H53A 109.5
C51 C53 H53B 109.5
H53A C53 H53B 109.5
C51 C53 H53C 109.5
H53A C53 H53C 109.5
H53B C53 H53C 109.5
C4 C3 C2 103.1(5)
C4 C3 H3A 111.2
C2 C3 H3A 111.2
C4 C3 H3B 111.2
C2 C3 H3B 111.2
H3A C3 H3B 109.1
C61 C63 H63A 109.5
C61 C63 H63B 109.5
H63A C63 H63B 109.5
C61 C63 H63C 109.5
H63A C63 H63C 109.5
H63B C63 H63C 109.5
C41 C43 H43A 109.5
C41 C43 H43B 109.5
H43A C43 H43B 109.5
C41 C43 H43C 109.5
H43A C43 H43C 109.5
H43B C43 H43C 109.5
C41 C42 H42A 109.5
C41 C42 H42B 109.5
H42A C42 H42B 109.5
C41 C42 H42C 109.5
H42A C42 H42C 109.5
H42B C42 H42C 109.5
C41 C44 H44A 109.5
C41 C44 H44B 109.5
H44A C44 H44B 109.5
C41 C44 H44C 109.5
H44A C44 H44C 109.5
H44B C44 H44C 109.5

loop_
_geom_bond_atom_site_label_1
_geom_bond_atom_site_label_2
_geom_bond_distance
V1 O3 1.597(3)
V1 O2 1.838(4)
V1 O1 1.843(3)
V1 N2 2.273(4)
V1 N1 2.319(4)
V1 Cl1 2.3414(16)
O1 C11 1.357(6)
O2 C21 1.344(6)
C24 C250 1.388(8)
C24 C23 1.398(8)
C24 C61 1.529(8)
N2 C6 1.511(7)
N2 C2 1.514(6)
N2 C5 1.513(6)
N1 C1 1.484(6)
N1 C17 1.488(6)
N1 C27 1.501(6)
C61 C64 1.524(8)
C61 C62 1.526(8)
C61 C63 1.547(7)
C11 C16 1.393(8)
C11 C12 1.424(7)
C21 C26 1.404(8)
C21 C22 1.407(8)
C12 C13 1.387(8)
C12 C31 1.530(8)
C41 C43 1.523(9)
C41 C44 1.524(9)
C41 C42 1.531(8)
C41 C14 1.539(8)
C23 C22 1.397(8)
C23 H23 0.9300
C31 C33 1.535(8)
C31 C34 1.537(7)
C31 C32 1.542(8)
C51 C52 1.533(8)
C51 C22 1.534(8)
C51 C53 1.536(8)
C51 C54 1.548(9)
C16 C15 1.401(8)
C16 C17 1.518(7)
C17 H17A 0.9700
C17 H17B 0.9700
C2 C1 1.513(7)
C2 C3 1.532(7)
C2 H2 0.9800
C26 C250 1.378(8)
C26 C27 1.516(8)
C13 C14 1.398(8)
C13 H13 0.9300
C14 C15 1.392(8)
C15 H15 0.9300
C7 C6 1.522(8)
C7 H7A 0.9600
C7 H7B 0.9600
C7 H7C 0.9600
C1 H1A 0.9700
C1 H1B 0.9700
C32 H32A 0.9600
C32 H32B 0.9600
C32 H32C 0.9600
C250 H250 0.9300
C34 H34A 0.9600
C34 H34B 0.9600
C34 H34C 0.9600
C6 H6A 0.9700
C6 H6B 0.9700
C33 H33A 0.9600
C33 H33B 0.9600
C33 H33C 0.9600
C52 H52A 0.9600
C52 H52B 0.9600
C52 H52C 0.9600
C5 C4 1.489(8)
C5 H5A 0.9700
C5 H5B 0.9700
C64 H64A 0.9600
C64 H64B 0.9600
C64 H64C 0.9600
C27 H27A 0.9700
C27 H27B 0.9700
C54 H54A 0.9600
C54 H54B 0.9600
C54 H54C 0.9600
C4 C3 1.519(8)
C4 H4A 0.9700
C4 H4B 0.9700
C62 H62A 0.9600
C62 H62B 0.9600
C62 H62C 0.9600
C53 H53A 0.9600
C53 H53B 0.9600
C53 H53C 0.9600
C3 H3A 0.9700
C3 H3B 0.9700
C63 H63A 0.9600
C63 H63B 0.9600
C63 H63C 0.9600
C43 H43A 0.9600
C43 H43B 0.9600
C43 H43C 0.9600
C42 H42A 0.9600
C42 H42B 0.9600
C42 H42C 0.9600
C44 H44A 0.9600
C44 H44B 0.9600
C44 H44C 0.9600

loop_
_geom_torsion_atom_site_label_1
_geom_torsion_atom_site_label_2
_geom_torsion_atom_site_label_3
_geom_torsion_atom_site_label_4
_geom_torsion
O3 V1 O1 C11 151.0(5)
O2 V1 O1 C11 -21.3(9)
N2 V1 O1 C11 -121.7(5)
N1 V1 O1 C11 -46.9(5)
Cl1 V1 O1 C11 47.4(5)
O3 V1 O2 C21 -150.5(5)
O1 V1 O2 C21 21.8(9)
N2 V1 O2 C21 122.6(5)
N1 V1 O2 C21 47.1(5)
Cl1 V1 O2 C21 -46.7(5)
C250 C24 C61 C64 -19.4(8)
C23 C24 C61 C64 160.2(6)
C250 C24 C61 C62 101.1(7)
C23 C24 C61 C62 -79.2(7)
C250 C24 C61 C63 -139.2(6)
C23 C24 C61 C63 40.5(8)
V1 O1 C11 C16 31.6(8)
V1 O1 C11 C12 -150.8(4)
V1 O2 C21 C26 -50.4(8)
V1 O2 C21 C22 132.1(5)
O1 C11 C12 C13 -176.7(5)
C16 C11 C12 C13 0.9(9)
O1 C11 C12 C31 5.4(8)
C16 C11 C12 C31 -177.0(5)
C250 C24 C23 C22 0.9(9)
C61 C24 C23 C22 -178.8(6)
C13 C12 C31 C33 -117.1(6)
C11 C12 C31 C33 60.7(7)
C13 C12 C31 C34 0.5(8)
C11 C12 C31 C34 178.3(5)
C13 C12 C31 C32 121.2(6)
C11 C12 C31 C32 -61.0(7)
O1 C11 C16 C15 175.2(5)
C12 C11 C16 C15 -2.3(9)
O1 C11 C16 C17 -9.2(9)
C12 C11 C16 C17 173.2(5)
C1 N1 C17 C16 59.0(6)
C27 N1 C17 C16 178.2(5)
V1 N1 C17 C16 -56.5(5)
C11 C16 C17 N1 31.3(8)
C15 C16 C17 N1 -153.0(5)
C6 N2 C2 C1 -136.1(5)
C5 N2 C2 C1 105.1(5)
V1 N2 C2 C1 -15.4(5)
C6 N2 C2 C3 103.7(5)
C5 N2 C2 C3 -15.1(5)
V1 N2 C2 C3 -135.6(3)
O2 C21 C26 C250 -179.2(5)
C22 C21 C26 C250 -1.7(9)
O2 C21 C26 C27 -10.6(8)
C22 C21 C26 C27 166.9(5)
C11 C12 C13 C14 0.7(9)
C31 C12 C13 C14 178.6(6)
C12 C13 C14 C15 -0.8(9)
C12 C13 C14 C41 175.5(6)
C43 C41 C14 C15 -16.1(9)
C44 C41 C14 C15 -137.0(6)
C42 C41 C14 C15 103.7(7)
C43 C41 C14 C13 167.8(6)
C44 C41 C14 C13 46.8(8)
C42 C41 C14 C13 -72.5(7)
C13 C14 C15 C16 -0.7(9)
C41 C14 C15 C16 -176.9(6)
C11 C16 C15 C14 2.3(9)
C17 C16 C15 C14 -173.7(5)
C17 N1 C1 C2 -171.1(4)
C27 N1 C1 C2 70.9(5)
V1 N1 C1 C2 -52.3(5)
N2 C2 C1 N1 46.2(6)
C3 C2 C1 N1 163.3(4)
C21 C26 C250 C24 -1.1(9)
C27 C26 C250 C24 -169.4(5)
C23 C24 C250 C26 1.5(9)
C61 C24 C250 C26 -178.8(5)
C24 C23 C22 C21 -3.4(9)
C24 C23 C22 C51 174.4(6)
O2 C21 C22 C23 -178.8(5)
C26 C21 C22 C23 3.8(9)
O2 C21 C22 C51 3.4(9)
C26 C21 C22 C51 -174.0(5)
C52 C51 C22 C23 0.2(8)
C53 C51 C22 C23 121.1(6)
C54 C51 C22 C23 -118.1(6)
C52 C51 C22 C21 177.9(5)
C53 C51 C22 C21 -61.3(8)
C54 C51 C22 C21 59.6(7)
C2 N2 C6 C7 -51.5(6)
C5 N2 C6 C7 65.3(7)
V1 N2 C6 C7 -176.0(4)
C6 N2 C5 C4 -124.2(6)
C2 N2 C5 C4 -5.8(6)
V1 N2 C5 C4 117.9(5)
C1 N1 C27 C26 -161.6(5)
C17 N1 C27 C26 79.5(6)
V1 N1 C27 C26 -43.6(6)
C250 C26 C27 N1 -136.7(5)
C21 C26 C27 N1 54.9(7)
N2 C5 C4 C3 24.7(7)
C5 C4 C3 C2 -33.4(7)
N2 C2 C3 C4 29.6(6)
C1 C2 C3 C4 -90.0(6)
